data_7029204
loop_
_publ_author_name
'Metherell, Alexander J.'
'Cullen, William'
'Stephenson, Andrew'
'Hunter, Christopher A.'
'Ward, Michael D.'

_publ_section_title
;
 Fac and mer isomers of Ru(II) tris(pyrazolyl-pyridine) complexes as
 models for the vertices of coordination cages: structural
 characterisation and hydrogen-bonding characteristics.
;
_journal_issue 1
_journal_name_full 'Dalton transactions (Cambridge, England : 2003)'
_journal_page_first 71
_journal_page_last 84
_journal_paper_doi 10.1039/c3dt52479e
_journal_volume 43
_journal_year 2014
_chemical_formula_moiety 'C27 H27 N9 Ru, 2(F6 P)'
_chemical_formula_sum 'C27 H27 F12 N9 P2 Ru'
_chemical_formula_weight 868.59
_chemical_name_systematic
; 
 ? 
;
_space_group_IT_number 158
_symmetry_cell_setting trigonal
_symmetry_space_group_name_Hall 'P 3 -2"c'
_symmetry_space_group_name_H-M 'P 3 c 1'
_atom_sites_solution_hydrogens geom
_atom_sites_solution_primary direct
_atom_sites_solution_secondary difmap
_audit_creation_method SHELXL-97
_cell_angle_alpha 90.00
_cell_angle_beta 90.00
_cell_angle_gamma 120.00
_cell_formula_units_Z 2
_cell_length_a 10.3032(3)
_cell_length_b 10.3032(3)
_cell_length_c 17.0022(5)
_cell_measurement_reflns_used 9965
_cell_measurement_temperature 100(2)
_cell_measurement_theta_max 27.52
_cell_measurement_theta_min 2.28
_cell_volume 1563.08(8)
_computing_cell_refinement 'Bruker SAINT'
_computing_data_collection 'Bruker APEX2'
_computing_data_reduction 'Bruker SAINT'
_computing_molecular_graphics 'Bruker SHELXTL'
_computing_publication_material 'Bruker SHELXTL'
_computing_structure_refinement 'SHELXL-97 (Sheldrick, 2008)'
_computing_structure_solution 'SHELXS-97 (Sheldrick, 2008)'
_diffrn_ambient_temperature 100(2)
_diffrn_measured_fraction_theta_full 1.000
_diffrn_measured_fraction_theta_max 1.000
_diffrn_measurement_device_type 'Bruker APEX-II CCD'
_diffrn_measurement_method '\f and \w scans'
_diffrn_radiation_monochromator graphite
_diffrn_radiation_source 'sealed tube'
_diffrn_radiation_type MoK\a
_diffrn_radiation_wavelength 0.71073
_diffrn_reflns_av_R_equivalents 0.0248
_diffrn_reflns_av_sigmaI/netI 0.0117
_diffrn_reflns_limit_h_max 13
_diffrn_reflns_limit_h_min -13
_diffrn_reflns_limit_k_max 13
_diffrn_reflns_limit_k_min -13
_diffrn_reflns_limit_l_max 22
_diffrn_reflns_limit_l_min -22
_diffrn_reflns_number 26517
_diffrn_reflns_theta_full 27.52
_diffrn_reflns_theta_max 27.52
_diffrn_reflns_theta_min 2.28
_exptl_absorpt_coefficient_mu 0.714
_exptl_absorpt_correction_T_max 0.8822
_exptl_absorpt_correction_T_min 0.8416
_exptl_absorpt_correction_type multi-scan
_exptl_absorpt_process_details sadabs
_exptl_crystal_colour yellow
_exptl_crystal_density_diffrn 1.845
_exptl_crystal_density_method 'not measured'
_exptl_crystal_description block
_exptl_crystal_F_000 868
_exptl_crystal_size_max 0.25
_exptl_crystal_size_mid 0.19
_exptl_crystal_size_min 0.18
_refine_diff_density_max 3.962
_refine_diff_density_min -0.862
_refine_diff_density_rms 0.127
_refine_ls_abs_structure_details 'Flack H D (1983), Acta Cryst. A39, 876-881'
_refine_ls_abs_structure_Flack 0.20(5)
_refine_ls_extinction_method none
_refine_ls_goodness_of_fit_ref 1.051
_refine_ls_hydrogen_treatment constr
_refine_ls_matrix_type full
_refine_ls_number_parameters 156
_refine_ls_number_reflns 2421
_refine_ls_number_restraints 1
_refine_ls_restrained_S_all 1.051
_refine_ls_R_factor_all 0.0482
_refine_ls_R_factor_gt 0.0464
_refine_ls_shift/su_max 0.000
_refine_ls_shift/su_mean 0.000
_refine_ls_structure_factor_coef Fsqd
_refine_ls_weighting_details 'calc w=1/[\s^2^(Fo^2^)+(0.0965P)^2^+1.6743P] where P=(Fo^2^+2Fc^2^)/3'
_refine_ls_weighting_scheme calc
_refine_ls_wR_factor_gt 0.1227
_refine_ls_wR_factor_ref 0.1263
_reflns_number_gt 2305
_reflns_number_total 2421
_reflns_threshold_expression >2sigma(I)
_cod_data_source_file c3dt52479e.txt
_cod_data_source_block imw1774p3c1try2
_cod_depositor_comments
;
The following automatic conversions were performed:

'_symmetry_cell_setting' value 'Trigonal' changed to 'trigonal'
according to
/usr/data/users/saulius/automatic-downloads/current/RSC/lib/dictionaries/cif_core.dic
dictionary named 'cif_core.dic' version 2.4.2 from 2011-04-26.

Automatic conversion script
Id: cif_fix_values 2281 2013-09-26 08:29:07Z andrius 
;
_cod_original_sg_symbol_H-M 'P3c1 '
_cod_database_code 7029204

loop_
_symmetry_equiv_pos_as_xyz
'x, y, z'
'-y, x-y, z'
'-x+y, -x, z'
'-y, -x, z+1/2'
'-x+y, y, z+1/2'
'x, x-y, z+1/2'

loop_
_atom_site_label
_atom_site_type_symbol
_atom_site_fract_x
_atom_site_fract_y
_atom_site_fract_z
_atom_site_U_iso_or_equiv
_atom_site_adp_type
_atom_site_occupancy
_atom_site_symmetry_multiplicity
_atom_site_calc_flag
_atom_site_refinement_flags
Ru1 Ru 0.6667 0.3333 0.41845(4) 0.01714(16) Uani 1 3 d S
N11 N 0.8624(5) 0.4305(4) 0.4854(3) 0.0196(9) Uani 1 1 d .
C12 C 0.4243(4) 0.3878(5) 0.4672(2) 0.0215(7) Uani 1 1 d .
C13 C 0.3411(4) 0.4296(4) 0.5141(2) 0.0246(7) Uani 1 1 d .
H13 H 0.2396 0.3983 0.5020 0.030 Uiso 1 1 calc R
C14 C 0.4106(5) 0.5181(5) 0.5790(2) 0.0281(7) Uani 1 1 d .
H14 H 0.3540 0.5425 0.6140 0.034 Uiso 1 1 calc R
C15 C 1.0110(4) 0.4392(5) 0.5942(2) 0.0271(8) Uani 1 1 d .
H15 H 1.0285 0.3904 0.6369 0.033 Uiso 1 1 calc R
C16 C 0.8892(4) 0.3625(4) 0.5458(2) 0.0245(7) Uani 1 1 d .
H16 H 0.8223 0.2590 0.5551 0.029 Uiso 1 1 calc R
N21 N 0.4627(5) 0.2574(5) 0.3624(2) 0.0207(6) Uani 1 1 d .
N22 N 0.3865(5) 0.1763(4) 0.2988(3) 0.0281(8) Uani 1 1 d .
C23 C 0.2441(5) 0.1590(5) 0.2942(2) 0.0290(8) Uani 1 1 d .
H23 H 0.1697 0.1055 0.2555 0.035 Uiso 1 1 calc R
C24 C 0.2336(4) 0.2356(5) 0.3575(2) 0.0259(7) Uani 1 1 d .
H24 H 0.1501 0.2464 0.3711 0.031 Uiso 1 1 calc R
C25 C 0.3685(4) 0.2943(4) 0.3979(2) 0.0216(7) Uani 1 1 d .
C31 C 0.4488(5) 0.1079(5) 0.2478(2) 0.0299(8) Uani 1 1 d .
H31A H 0.5402 0.1865 0.2227 0.045 Uiso 1 1 calc R
H31B H 0.3754 0.0485 0.2072 0.045 Uiso 1 1 calc R
H31C H 0.4728 0.0427 0.2790 0.045 Uiso 1 1 calc R
P1 P 1.0000 0.0000 0.57284(17) 0.0300(5) Uani 1 3 d S
F1 F 0.8635(4) -0.0233(5) 0.62888(18) 0.0534(8) Uani 1 1 d .
F2 F 0.9790(4) 0.1153(3) 0.51959(16) 0.0421(7) Uani 1 1 d .
P2 P 0.3333 0.6667 0.80402(14) 0.0251(5) Uani 1 3 d S
F3 F 0.4676(3) 0.6830(4) 0.74874(15) 0.0372(6) Uani 1 1 d .
F4 F 0.4519(3) 0.8006(3) 0.85791(14) 0.0348(6) Uani 1 1 d .

loop_
_atom_site_aniso_label
_atom_site_aniso_U_11
_atom_site_aniso_U_22
_atom_site_aniso_U_33
_atom_site_aniso_U_23
_atom_site_aniso_U_13
_atom_site_aniso_U_12
Ru1 0.01218(18) 0.01218(18) 0.0271(3) 0.000 0.000 0.00609(9)
N11 0.0116(19) 0.0204(17) 0.0275(17) 0.0057(12) 0.0002(16) 0.0084(12)
C12 0.0253(18) 0.0265(18) 0.0176(14) 0.0020(12) -0.0012(13) 0.0167(15)
C13 0.0268(18) 0.0288(18) 0.0263(16) 0.0033(14) 0.0017(14) 0.0200(16)
C14 0.0261(19) 0.036(2) 0.0272(18) 0.0037(17) 0.0022(16) 0.0194(18)
C15 0.0227(18) 0.0290(19) 0.0283(18) 0.0009(14) 0.0000(14) 0.0119(15)
C16 0.0256(18) 0.0245(17) 0.0260(17) 0.0046(14) 0.0014(14) 0.0145(14)
N21 0.0169(17) 0.0261(16) 0.0152(13) -0.0077(14) -0.0028(12) 0.0078(15)
N22 0.0191(18) 0.0212(15) 0.0372(19) -0.0092(14) -0.0033(15) 0.0049(13)
C23 0.032(2) 0.028(2) 0.0266(18) -0.0026(17) -0.0037(15) 0.0141(18)
C24 0.0183(17) 0.035(2) 0.0268(17) -0.0044(15) -0.0049(13) 0.0148(15)
C25 0.0145(15) 0.0253(17) 0.0234(16) -0.0004(13) -0.0006(12) 0.0088(13)
C31 0.0298(19) 0.0310(19) 0.0307(18) -0.0088(16) -0.0039(15) 0.0165(16)
P1 0.0339(8) 0.0339(8) 0.0221(10) 0.000 0.000 0.0170(4)
F1 0.053(2) 0.071(2) 0.0392(15) -0.0137(16) 0.0091(14) 0.033(2)
F2 0.0541(19) 0.0391(15) 0.0426(15) -0.0060(12) -0.0153(14) 0.0304(15)
P2 0.0290(7) 0.0290(7) 0.0174(9) 0.000 0.000 0.0145(4)
F3 0.0369(14) 0.0477(17) 0.0301(12) -0.0042(11) 0.0039(10) 0.0235(13)
F4 0.0363(14) 0.0348(14) 0.0287(12) -0.0052(10) -0.0023(10) 0.0144(12)

loop_
_atom_type_symbol
_atom_type_description
_atom_type_scat_dispersion_real
_atom_type_scat_dispersion_imag
_atom_type_scat_source
C C 0.0033 0.0016 'International Tables Vol C Tables 4.2.6.8 and 6.1.1.4'
H H 0.0000 0.0000 'International Tables Vol C Tables 4.2.6.8 and 6.1.1.4'
N N 0.0061 0.0033 'International Tables Vol C Tables 4.2.6.8 and 6.1.1.4'
F F 0.0171 0.0103 'International Tables Vol C Tables 4.2.6.8 and 6.1.1.4'
P P 0.1023 0.0942 'International Tables Vol C Tables 4.2.6.8 and 6.1.1.4'
Ru Ru -1.2594 0.8363 'International Tables Vol C Tables 4.2.6.8 and 6.1.1.4'

loop_
_geom_angle_atom_site_label_1
_geom_angle_atom_site_label_2
_geom_angle_atom_site_label_3
_geom_angle
_geom_angle_site_symmetry_1
_geom_angle_site_symmetry_3
N21 Ru1 N21 100.54(13) 2_655 3_665
N21 Ru1 N21 100.54(13) 2_655 .
N21 Ru1 N21 100.54(13) 3_665 .
N21 Ru1 N11 88.51(13) 2_655 .
N21 Ru1 N11 77.97(15) 3_665 .
N21 Ru1 N11 170.94(14) . .
N21 Ru1 N11 77.97(15) 2_655 3_665
N21 Ru1 N11 170.94(14) 3_665 3_665
N21 Ru1 N11 88.51(13) . 3_665
N11 Ru1 N11 93.03(16) . 3_665
N21 Ru1 N11 170.94(14) 2_655 2_655
N21 Ru1 N11 88.50(13) 3_665 2_655
N21 Ru1 N11 77.97(15) . 2_655
N11 Ru1 N11 93.03(16) . 2_655
N11 Ru1 N11 93.03(16) 3_665 2_655
C16 N11 C12 120.0(4) . 3_665
C16 N11 Ru1 124.6(3) . .
C12 N11 Ru1 115.3(3) 3_665 .
N11 C12 C13 120.7(4) 2_655 .
N11 C12 C25 114.3(4) 2_655 .
C13 C12 C25 125.0(3) . .
C14 C13 C12 117.9(4) . .
C14 C13 H13 121.1 . .
C12 C13 H13 121.1 . .
C13 C14 C15 121.3(4) . 2_655
C13 C14 H14 119.3 . .
C15 C14 H14 119.3 2_655 .
C16 C15 C14 118.1(4) . 3_665
C16 C15 H15 120.9 . .
C14 C15 H15 120.9 3_665 .
N11 C16 C15 121.6(4) . .
N11 C16 H16 119.2 . .
C15 C16 H16 119.2 . .
C25 N21 N22 104.7(4) . .
C25 N21 Ru1 115.2(3) . .
N22 N21 Ru1 140.1(3) . .
N21 N22 C23 111.9(4) . .
N21 N22 C31 121.1(4) . .
C23 N22 C31 126.8(4) . .
C24 C23 N22 105.4(4) . .
C24 C23 H23 127.3 . .
N22 C23 H23 127.3 . .
C23 C24 C25 106.9(4) . .
C23 C24 H24 126.6 . .
C25 C24 H24 126.6 . .
N21 C25 C24 111.1(3) . .
N21 C25 C12 116.7(3) . .
C24 C25 C12 132.2(4) . .
N22 C31 H31A 109.5 . .
N22 C31 H31B 109.5 . .
H31A C31 H31B 109.5 . .
N22 C31 H31C 109.5 . .
H31A C31 H31C 109.5 . .
H31B C31 H31C 109.5 . .
F2 P1 F2 90.85(18) 2_645 3_765
F2 P1 F2 90.85(18) 2_645 .
F2 P1 F2 90.86(19) 3_765 .
F2 P1 F1 178.3(2) 2_645 3_765
F2 P1 F1 90.77(18) 3_765 3_765
F2 P1 F1 89.67(16) . 3_765
F2 P1 F1 90.77(18) 2_645 2_645
F2 P1 F1 89.67(16) 3_765 2_645
F2 P1 F1 178.3(2) . 2_645
F1 P1 F1 88.7(2) 3_765 2_645
F2 P1 F1 89.66(16) 2_645 .
F2 P1 F1 178.3(2) 3_765 .
F2 P1 F1 90.77(18) . .
F1 P1 F1 88.7(2) 3_765 .
F1 P1 F1 88.7(2) 2_645 .
F4 P2 F4 90.36(16) 2_665 .
F4 P2 F4 90.36(16) 2_665 3_565
F4 P2 F4 90.36(16) . 3_565
F4 P2 F3 89.91(14) 2_665 2_665
F4 P2 F3 90.36(14) . 2_665
F4 P2 F3 179.2(2) 3_565 2_665
F4 P2 F3 179.2(2) 2_665 .
F4 P2 F3 89.90(14) . .
F4 P2 F3 90.35(14) 3_565 .
F3 P2 F3 89.37(16) 2_665 .
F4 P2 F3 90.36(14) 2_665 3_565
F4 P2 F3 179.2(2) . 3_565
F4 P2 F3 89.90(14) 3_565 3_565
F3 P2 F3 89.38(16) 2_665 3_565
F3 P2 F3 89.37(16) . 3_565

loop_
_geom_bond_atom_site_label_1
_geom_bond_atom_site_label_2
_geom_bond_distance
_geom_bond_site_symmetry_2
Ru1 N21 2.071(4) 2_655
Ru1 N21 2.071(4) 3_665
Ru1 N21 2.071(4) .
Ru1 N11 2.085(4) .
Ru1 N11 2.085(4) 3_665
Ru1 N11 2.085(4) 2_655
N11 C16 1.347(5) .
N11 C12 1.364(5) 3_665
C12 N11 1.364(5) 2_655
C12 C13 1.388(5) .
C12 C25 1.446(5) .
C13 C14 1.382(6) .
C13 H13 0.9500 .
C14 C15 1.382(6) 2_655
C14 H14 0.9500 .
C15 C16 1.373(5) .
C15 C14 1.382(6) 3_665
C15 H15 0.9500 .
C16 H16 0.9500 .
N21 C25 1.349(6) .
N21 N22 1.353(5) .
N22 C23 1.389(6) .
N22 C31 1.453(5) .
C23 C24 1.370(6) .
C23 H23 0.9500 .
C24 C25 1.388(5) .
C24 H24 0.9500 .
C31 H31A 0.9800 .
C31 H31B 0.9800 .
C31 H31C 0.9800 .
P1 F2 1.592(3) 2_645
P1 F2 1.592(3) 3_765
P1 F2 1.592(3) .
P1 F1 1.614(4) 3_765
P1 F1 1.614(4) 2_645
P1 F1 1.614(4) .
P2 F4 1.597(3) 2_665
P2 F4 1.597(3) .
P2 F4 1.597(3) 3_565
P2 F3 1.611(3) 2_665
P2 F3 1.611(3) .
P2 F3 1.611(3) 3_565

loop_
_geom_torsion_atom_site_label_1
_geom_torsion_atom_site_label_2
_geom_torsion_atom_site_label_3
_geom_torsion_atom_site_label_4
_geom_torsion
_geom_torsion_site_symmetry_1
_geom_torsion_site_symmetry_4
N21 Ru1 N11 C16 -75.5(3) 2_655 .
N21 Ru1 N11 C16 -176.6(3) 3_665 .
N21 Ru1 N11 C16 102.0(10) . .
N11 Ru1 N11 C16 2.4(4) 3_665 .
N11 Ru1 N11 C16 95.6(3) 2_655 .
N21 Ru1 N11 C12 108.1(3) 2_655 3_665
N21 Ru1 N11 C12 7.0(3) 3_665 3_665
N21 Ru1 N11 C12 -74.5(13) . 3_665
N11 Ru1 N11 C12 -174.0(3) 3_665 3_665
N11 Ru1 N11 C12 -80.8(4) 2_655 3_665
N11 C12 C13 C14 0.6(6) 2_655 .
C25 C12 C13 C14 179.2(4) . .
C12 C13 C14 C15 4.2(6) . 2_655
C12 N11 C16 C15 5.3(6) 3_665 .
Ru1 N11 C16 C15 -171.0(3) . .
C14 C15 C16 N11 -0.5(6) 3_665 .
N21 Ru1 N21 C25 165.5(3) 2_655 .
N21 Ru1 N21 C25 -91.6(4) 3_665 .
N11 Ru1 N21 C25 -11.9(13) . .
N11 Ru1 N21 C25 88.0(3) 3_665 .
N11 Ru1 N21 C25 -5.4(3) 2_655 .
N21 Ru1 N21 N22 -13.2(5) 2_655 .
N21 Ru1 N21 N22 89.7(4) 3_665 .
N11 Ru1 N21 N22 169.4(8) . .
N11 Ru1 N21 N22 -90.7(5) 3_665 .
N11 Ru1 N21 N22 175.9(5) 2_655 .
C25 N21 N22 C23 -1.1(5) . .
Ru1 N21 N22 C23 177.7(4) . .
C25 N21 N22 C31 -176.1(4) . .
Ru1 N21 N22 C31 2.6(7) . .
N21 N22 C23 C24 1.1(5) . .
C31 N22 C23 C24 175.8(4) . .
N22 C23 C24 C25 -0.6(5) . .
N22 N21 C25 C24 0.7(5) . .
Ru1 N21 C25 C24 -178.4(3) . .
N22 N21 C25 C12 -177.6(3) . .
Ru1 N21 C25 C12 3.2(4) . .
C23 C24 C25 N21 -0.1(5) . .
C23 C24 C25 C12 177.9(4) . .
N11 C12 C25 N21 2.7(4) 2_655 .
C13 C12 C25 N21 -175.9(4) . .
N11 C12 C25 C24 -175.1(4) 2_655 .
C13 C12 C25 C24 6.3(6) . .
